data_1534120
loop_
_publ_author_name
'Bharitkar, Yogesh P.'
'Das, Mohua'
'Kumari, Neha'
'Kumari, M. Padma'
'Hazra, Abhijit'
'Bhayye, Sagar S.'
'Natarajan, Ramalingam'
'Shah, Siddharth'
'Chatterjee, Sourav'
'Mondal, Nirup B.'

_publ_section_title
;
 Synthesis of Bis-pyrrolizidine-Fused Dispiro-oxindole Analogues of
 Curcumin via One-Pot Azomethine Ylide Cycloaddition: Experimental and
 Computational Approach toward Regio- and Diastereoselection.
;
_journal_issue 18
_journal_name_full 'Organic letters'
_journal_page_first 4440
_journal_page_last 4443
_journal_paper_doi 10.1021/acs.orglett.5b02085
_journal_volume 17
_journal_year 2015
_chemical_absolute_configuration syn
_chemical_formula_moiety 'C47 H48 N4 O8, C H4 O'
_chemical_formula_sum 'C48 H52 N4 O9'
_chemical_formula_weight 828.93
_space_group_crystal_system orthorhombic
_space_group_IT_number 18
_space_group_name_Hall 'P 2 2ab'
_space_group_name_H-M_alt 'P 21 21 2'
_symmetry_space_group_name_Hall 'P 2 2ab'
_symmetry_space_group_name_H-M 'P 21 21 2'
_atom_sites_solution_hydrogens geom
_audit_creation_date 2014-12-26
_audit_creation_method
;
Olex2 1.2
(compiled 2014.07.22 svn.r2960 for OlexSys, GUI svn.r4862)
;
_cell_angle_alpha 90
_cell_angle_beta 90
_cell_angle_gamma 90
_cell_formula_units_Z 4
_cell_length_a 14.958(2)
_cell_length_b 25.526(4)
_cell_length_c 11.093(2)
_cell_measurement_reflns_used 1223
_cell_measurement_temperature 296(2)
_cell_measurement_theta_max 18.39
_cell_measurement_theta_min 2.43
_cell_volume 4235.5(12)
_computing_cell_refinement 'SAINT v8.34A (Bruker, 2013)'
_computing_data_reduction 'SAINT v8.34A (Bruker, 2013)'
_computing_molecular_graphics 'Olex2 (Dolomanov et al., 2009)'
_computing_publication_material 'Olex2 (Dolomanov et al., 2009)'
_computing_structure_refinement 'ShelXL (Sheldrick, 2008)'
_diffrn_ambient_temperature 296.15
_diffrn_measured_fraction_theta_full 0.998
_diffrn_measured_fraction_theta_max 0.992
_diffrn_measurement_device_type 'Bruker APEX-II CCD'
_diffrn_measurement_method '\f and \w scans'
_diffrn_radiation_type MoK\a
_diffrn_radiation_wavelength 0.71073
_diffrn_reflns_av_R_equivalents 0.1959
_diffrn_reflns_av_unetI/netI 0.2638
_diffrn_reflns_laue_measured_fraction_full 0.998
_diffrn_reflns_laue_measured_fraction_max 0.992
_diffrn_reflns_limit_h_max 17
_diffrn_reflns_limit_h_min -19
_diffrn_reflns_limit_k_max 32
_diffrn_reflns_limit_k_min -32
_diffrn_reflns_limit_l_max 13
_diffrn_reflns_limit_l_min -14
_diffrn_reflns_number 35476
_diffrn_reflns_point_group_measured_fraction_full 0.999
_diffrn_reflns_point_group_measured_fraction_max 0.991
_diffrn_reflns_theta_full 26.000
_diffrn_reflns_theta_max 27.470
_diffrn_reflns_theta_min 1.578
_diffrn_standards_number 0
_exptl_absorpt_coefficient_mu 0.090
_exptl_absorpt_correction_T_max 0.7456
_exptl_absorpt_correction_T_min 0.6314
_exptl_absorpt_correction_type multi-scan
_exptl_absorpt_process_details
;
SADABS-2014/4 (Bruker,2014) was used for absorption correction.
wR2(int) was 0.1401 before and 0.0783 after correction.
The Ratio of minimum to maximum transmission is 0.8468.
The \l/2 correction factor is 0.00150.
;
_exptl_crystal_colour colourless
_exptl_crystal_colour_primary colourless
_exptl_crystal_density_diffrn 1.300
_exptl_crystal_description block
_exptl_crystal_F_000 1760
_exptl_crystal_size_max 0.28
_exptl_crystal_size_mid 0.26
_exptl_crystal_size_min 0.21
_refine_diff_density_max 0.242
_refine_diff_density_min -0.252
_refine_diff_density_rms 0.054
_refine_ls_abs_structure_details
;
 Flack x determined using 906 quotients [(I+)-(I-)]/[(I+)+(I-)]
 (Parsons, Flack and Wagner, Acta Cryst. B69 (2013) 249-259).
;
_refine_ls_abs_structure_Flack 0.4(10)
_refine_ls_extinction_method none
_refine_ls_goodness_of_fit_ref 0.898
_refine_ls_hydrogen_treatment constr
_refine_ls_matrix_type full
_refine_ls_number_parameters 559
_refine_ls_number_reflns 9607
_refine_ls_number_restraints 0
_refine_ls_restrained_S_all 0.898
_refine_ls_R_factor_all 0.2581
_refine_ls_R_factor_gt 0.0681
_refine_ls_shift/su_max 0.000
_refine_ls_shift/su_mean 0.000
_refine_ls_structure_factor_coef Fsqd
_refine_ls_weighting_details 'w=1/[\s^2^(Fo^2^)+(0.0580P)^2^] where P=(Fo^2^+2Fc^2^)/3'
_refine_ls_weighting_scheme calc
_refine_ls_wR_factor_gt 0.1272
_refine_ls_wR_factor_ref 0.1914
_reflns_Friedel_coverage 0.798
_reflns_friedel_fraction_full 1.000
_reflns_friedel_fraction_max 0.989
_reflns_number_gt 3149
_reflns_number_total 9607
_reflns_threshold_expression 'I > 2\s(I)'
_cod_data_source_file ol5b02085_si_005.cif
_cod_data_source_block CL_cy_4Gb_a
_cod_original_cell_volume 4235.7(13)
_cod_database_code 1534120
_shelx_space_group_comment
;
The symmetry employed for this shelxl refinement is uniquely defined
by the following loop, which should always be used as a source of
symmetry information in preference to the above space-group names.
They are only intended as comments.
;
_olex2_refinement_description
;
1. Fixed Uiso
 At 1.2 times of:
  All C(H) groups, All C(H,H) groups
 At 1.5 times of:
  All C(H,H,H) groups, All O(H) groups
2.a Ternary CH refined with riding coordinates:
 C3(H3), C4(H4A), C5(H5), C27(H27), C28(H28), C29(H29)
2.b Secondary CH2 refined with riding coordinates:
 C6(H6A,H6B), C7(H7A,H7B), C8(H8A,H8B), C30(H30A,H30B), C31(H31A,H31B),
 C32(H32A,H32B)
2.c Aromatic/amide H refined with riding coordinates:
 C1(H1A), C13(H13), C14(H14), C15(H15), C16(H16), C20(H20), C21(H21), C24(H24),
  C35(H35), C36(H36), C37(H37), C38(H38), C42(H42), C43(H43), C46(H46)
2.d Idealised Me refined as rotating group:
 C18(H18A,H18B,H18C), C25(H25A,H25B,H25C), C40(H40A,H40B,H40C), C47(H47A,H47B,
 H47C), C48(H48A,H48B,H48C)
2.e Idealised tetrahedral OH refined as rotating group:
 O1(H1), O4(H4), O7(H7), O9(H9)
;
_shelx_shelxl_version_number 2014/7
_olex2_submission_special_instructions 'No special instructions were received'

loop_
_space_group_symop_operation_xyz
'x, y, z'
'-x, -y, z'
'-x+1/2, y+1/2, -z'
'x+1/2, -y+1/2, -z'

loop_
_atom_site_label
_atom_site_type_symbol
_atom_site_fract_x
_atom_site_fract_y
_atom_site_fract_z
_atom_site_U_iso_or_equiv
_atom_site_adp_type
_atom_site_occupancy
_atom_site_site_symmetry_order
_atom_site_calc_flag
_atom_site_refinement_flags_posn
O1 O 0.5483(3) 0.7723(2) 0.3765(6) 0.0623(19) Uani 1 1 d .
H1 H 0.5504 0.7474 0.3299 0.093 Uiso 1 1 calc GR
O2 O 0.6261(4) 0.8901(2) 0.4923(7) 0.070(2) Uani 1 1 d .
O3 O 0.4295(3) 0.7312(2) 0.9341(6) 0.0593(18) Uani 1 1 d .
O4 O 0.3053(3) 0.6592(2) 0.8755(6) 0.0633(18) Uani 1 1 d .
H4 H 0.3495 0.6547 0.9177 0.095 Uiso 1 1 calc GR
O5 O 0.4953(3) 0.70069(19) 0.2432(5) 0.0531(17) Uani 1 1 d .
O6 O 0.4381(3) 0.6090(2) 0.0234(7) 0.0535(17) Uani 1 1 d .
O7 O 0.0436(4) 0.8737(2) 0.1797(6) 0.0688(19) Uani 1 1 d .
H7 H 0.0396 0.8809 0.1079 0.103 Uiso 1 1 calc GR
O8 O 0.1435(4) 0.8385(2) -0.0052(7) 0.0640(18) Uani 1 1 d .
N1 N 0.5790(4) 0.9140(3) 0.3024(9) 0.063(2) Uani 1 1 d .
N2 N 0.4305(4) 0.9161(2) 0.5288(7) 0.051(2) Uani 1 1 d .
N3 N 0.4989(4) 0.5781(2) 0.2024(7) 0.0455(19) Uani 1 1 d .
N4 N 0.2734(3) 0.5987(2) 0.1723(6) 0.0457(19) Uani 1 1 d .
C1 C 0.3960(4) 0.7528(3) 0.3532(8) 0.044(2) Uani 1 1 d .
H1A H 0.3371 0.7606 0.3732 0.053 Uiso 1 1 calc R
C00E C 0.4351(5) 0.6031(3) 0.1337(10) 0.044(2) Uani 1 1 d .
C2 C 0.4655(5) 0.7820(3) 0.4044(8) 0.044(2) Uani 1 1 d .
C3 C 0.4530(4) 0.8261(3) 0.4910(8) 0.045(2) Uani 1 1 d .
H3 H 0.4995 0.8223 0.5526 0.053 Uiso 1 1 calc R
C4 C 0.3633(4) 0.8316(3) 0.5589(8) 0.043(2) Uani 1 1 d .
H4A H 0.3149 0.8318 0.4994 0.052 Uiso 1 1 calc R
C5 C 0.3716(4) 0.8868(3) 0.6123(9) 0.054(3) Uani 1 1 d .
H5 H 0.3994 0.8850 0.6922 0.065 Uiso 1 1 calc R
C6 C 0.2839(5) 0.9186(3) 0.6196(11) 0.073(3) Uani 1 1 d .
H6A H 0.2325 0.8955 0.6171 0.087 Uiso 1 1 calc R
H6B H 0.2817 0.9388 0.6936 0.087 Uiso 1 1 calc R
C7 C 0.2848(5) 0.9545(3) 0.5110(10) 0.070(3) Uani 1 1 d .
H7A H 0.2520 0.9866 0.5269 0.084 Uiso 1 1 calc R
H7B H 0.2593 0.9374 0.4409 0.084 Uiso 1 1 calc R
C8 C 0.3846(5) 0.9655(3) 0.4932(9) 0.064(3) Uani 1 1 d .
H8A H 0.3972 0.9741 0.4097 0.076 Uiso 1 1 calc R
H8B H 0.4038 0.9944 0.5437 0.076 Uiso 1 1 calc R
C9 C 0.4662(4) 0.8809(3) 0.4333(8) 0.044(2) Uani 1 1 d .
C10 C 0.5673(6) 0.8945(3) 0.4144(11) 0.057(3) Uani 1 1 d .
C12 C 0.4304(5) 0.8905(3) 0.3080(9) 0.048(2) Uani 1 1 d .
C13 C 0.3466(5) 0.8826(3) 0.2541(10) 0.062(3) Uani 1 1 d .
H13 H 0.3007 0.8669 0.2976 0.075 Uiso 1 1 calc R
C14 C 0.3320(7) 0.8985(4) 0.1339(12) 0.081(3) Uani 1 1 d .
H14 H 0.2759 0.8943 0.0990 0.097 Uiso 1 1 calc R
C15 C 0.4009(10) 0.9201(4) 0.0680(12) 0.092(4) Uani 1 1 d .
H15 H 0.3904 0.9311 -0.0106 0.110 Uiso 1 1 calc R
C16 C 0.4854(8) 0.9257(4) 0.1172(13) 0.087(4) Uani 1 1 d .
H16 H 0.5320 0.9396 0.0719 0.105 Uiso 1 1 calc R
C17 C 0.4988(6) 0.9104(3) 0.2335(11) 0.058(3) Uani 1 1 d .
C18 C 0.6638(5) 0.9335(3) 0.2551(10) 0.086(4) Uani 1 1 d .
H18A H 0.6845 0.9107 0.1923 0.129 Uiso 1 1 calc GR
H18B H 0.7072 0.9346 0.3188 0.129 Uiso 1 1 calc GR
H18C H 0.6554 0.9681 0.2232 0.129 Uiso 1 1 calc GR
C19 C 0.3457(4) 0.7874(3) 0.6480(9) 0.044(2) Uani 1 1 d .
C20 C 0.2773(5) 0.7516(3) 0.6270(9) 0.053(2) Uani 1 1 d .
H20 H 0.2394 0.7564 0.5615 0.064 Uiso 1 1 calc R
C21 C 0.2645(5) 0.7080(3) 0.7043(9) 0.056(3) Uani 1 1 d .
H21 H 0.2189 0.6842 0.6892 0.067 Uiso 1 1 calc R
C22 C 0.3194(5) 0.7014(3) 0.8005(9) 0.050(2) Uani 1 1 d .
C23 C 0.3842(5) 0.7390(3) 0.8274(10) 0.049(2) Uani 1 1 d .
C24 C 0.3989(5) 0.7808(3) 0.7493(9) 0.047(2) Uani 1 1 d .
H24 H 0.4447 0.8045 0.7651 0.057 Uiso 1 1 calc R
C25 C 0.4808(5) 0.7744(3) 0.9829(10) 0.067(3) Uani 1 1 d .
H25A H 0.5247 0.7853 0.9250 0.101 Uiso 1 1 calc GR
H25B H 0.5102 0.7633 1.0555 0.101 Uiso 1 1 calc GR
H25C H 0.4415 0.8031 1.0006 0.101 Uiso 1 1 calc GR
C26 C 0.4136(4) 0.7128(3) 0.2740(8) 0.043(2) Uani 1 1 d .
C27 C 0.3422(4) 0.6812(3) 0.2073(8) 0.039(2) Uani 1 1 d .
H27 H 0.3465 0.6901 0.1216 0.047 Uiso 1 1 calc R
C28 C 0.2425(4) 0.6858(3) 0.2439(8) 0.043(2) Uani 1 1 d .
H28 H 0.2369 0.6756 0.3288 0.051 Uiso 1 1 calc R
C29 C 0.2041(4) 0.6408(3) 0.1651(9) 0.047(2) Uani 1 1 d .
H29 H 0.1984 0.6528 0.0815 0.056 Uiso 1 1 calc R
C30 C 0.1157(4) 0.6151(3) 0.2060(9) 0.058(3) Uani 1 1 d .
H30A H 0.1003 0.6256 0.2875 0.070 Uiso 1 1 calc R
H30B H 0.0670 0.6244 0.1524 0.070 Uiso 1 1 calc R
C31 C 0.1358(5) 0.5564(3) 0.1998(10) 0.067(3) Uani 1 1 d .
H31A H 0.0981 0.5369 0.2551 0.080 Uiso 1 1 calc R
H31B H 0.1270 0.5430 0.1188 0.080 Uiso 1 1 calc R
C32 C 0.2334(5) 0.5531(3) 0.2367(10) 0.068(3) Uani 1 1 d .
H32A H 0.2402 0.5565 0.3233 0.082 Uiso 1 1 calc R
H32B H 0.2601 0.5204 0.2106 0.082 Uiso 1 1 calc R
C33 C 0.3593(4) 0.6209(3) 0.2193(8) 0.044(2) Uani 1 1 d .
C34 C 0.3931(4) 0.6037(3) 0.3412(9) 0.043(2) Uani 1 1 d .
C35 C 0.3604(6) 0.6112(3) 0.4565(10) 0.059(3) Uani 1 1 d .
H35 H 0.3048 0.6266 0.4686 0.071 Uiso 1 1 calc R
C36 C 0.4127(6) 0.5951(3) 0.5550(10) 0.072(3) Uani 1 1 d .
H36 H 0.3920 0.6000 0.6333 0.086 Uiso 1 1 calc R
C37 C 0.4944(7) 0.5721(4) 0.5356(11) 0.070(3) Uani 1 1 d .
H37 H 0.5281 0.5616 0.6018 0.084 Uiso 1 1 calc R
C38 C 0.5286(6) 0.5639(3) 0.4219(11) 0.064(3) Uani 1 1 d .
H38 H 0.5840 0.5483 0.4102 0.077 Uiso 1 1 calc R
C39 C 0.4765(5) 0.5801(3) 0.3259(9) 0.046(2) Uani 1 1 d .
C40 C 0.5804(5) 0.5546(3) 0.1503(10) 0.070(3) Uani 1 1 d .
H40A H 0.5819 0.5179 0.1687 0.105 Uiso 1 1 calc GR
H40B H 0.6322 0.5714 0.1839 0.105 Uiso 1 1 calc GR
H40C H 0.5800 0.5593 0.0644 0.105 Uiso 1 1 calc GR
C41 C 0.1956(4) 0.7378(3) 0.2265(9) 0.043(2) Uani 1 1 d .
C42 C 0.1428(4) 0.7572(3) 0.3190(9) 0.051(2) Uani 1 1 d .
H42 H 0.1405 0.7396 0.3924 0.061 Uiso 1 1 calc R
C43 C 0.0927(5) 0.8034(3) 0.3021(10) 0.054(3) Uani 1 1 d .
H43 H 0.0578 0.8163 0.3647 0.065 Uiso 1 1 calc R
C44 C 0.0951(5) 0.8292(3) 0.1938(10) 0.052(3) Uani 1 1 d .
C45 C 0.1471(5) 0.8097(3) 0.0983(10) 0.050(2) Uani 1 1 d .
C46 C 0.1988(5) 0.7647(3) 0.1163(10) 0.051(2) Uani 1 1 d .
H46 H 0.2357 0.7526 0.0548 0.062 Uiso 1 1 calc R
C47 C 0.1914(6) 0.8183(4) -0.1077(10) 0.088(4) Uani 1 1 d .
H47A H 0.1773 0.8389 -0.1776 0.131 Uiso 1 1 calc GR
H47B H 0.1742 0.7826 -0.1215 0.131 Uiso 1 1 calc GR
H47C H 0.2545 0.8200 -0.0925 0.131 Uiso 1 1 calc GR
O9 O 0.7982(6) 0.9832(3) 0.0411(10) 0.132(4) Uani 1 1 d .
H9 H 0.8022 0.9531 0.0161 0.199 Uiso 1 1 calc GR
C48 C 0.8581(8) 0.9902(5) 0.1425(15) 0.125(5) Uani 1 1 d .
H48A H 0.8387 1.0196 0.1898 0.187 Uiso 1 1 calc GR
H48B H 0.9176 0.9965 0.1135 0.187 Uiso 1 1 calc GR
H48C H 0.8576 0.9592 0.1915 0.187 Uiso 1 1 calc GR

loop_
_atom_site_aniso_label
_atom_site_aniso_U_11
_atom_site_aniso_U_22
_atom_site_aniso_U_33
_atom_site_aniso_U_23
_atom_site_aniso_U_13
_atom_site_aniso_U_12
O1 0.043(3) 0.059(4) 0.085(6) -0.020(4) 0.012(3) 0.000(3)
O2 0.051(3) 0.074(4) 0.086(6) 0.002(4) -0.003(4) -0.012(3)
O3 0.059(3) 0.057(4) 0.062(5) 0.005(4) -0.009(3) -0.010(3)
O4 0.067(3) 0.056(4) 0.066(6) 0.020(4) -0.009(4) -0.017(3)
O5 0.042(3) 0.051(3) 0.066(5) -0.011(3) 0.006(3) 0.002(2)
O6 0.050(3) 0.052(4) 0.059(5) -0.006(4) 0.007(4) 0.003(3)
O7 0.080(3) 0.061(4) 0.065(5) 0.001(4) -0.004(4) 0.031(3)
O8 0.072(3) 0.061(4) 0.060(5) 0.016(4) 0.005(4) 0.021(3)
N1 0.062(4) 0.048(4) 0.080(8) 0.006(5) 0.021(5) -0.016(3)
N2 0.055(4) 0.042(4) 0.055(6) 0.000(4) 0.007(4) -0.005(3)
N3 0.037(3) 0.040(4) 0.059(6) 0.001(4) 0.002(4) 0.005(3)
N4 0.041(3) 0.037(4) 0.059(6) -0.001(4) -0.004(3) 0.000(3)
C1 0.036(4) 0.045(5) 0.051(7) -0.008(5) -0.001(4) 0.001(4)
C00E 0.045(4) 0.040(5) 0.048(7) -0.003(5) 0.000(5) -0.007(4)
C2 0.044(4) 0.042(5) 0.047(7) 0.005(5) 0.003(4) 0.008(4)
C3 0.047(4) 0.040(5) 0.046(7) 0.001(5) 0.000(4) 0.002(4)
C4 0.037(4) 0.048(5) 0.044(7) 0.004(5) -0.002(4) -0.003(4)
C5 0.049(4) 0.048(5) 0.066(8) -0.005(5) 0.011(5) 0.000(4)
C6 0.068(5) 0.059(6) 0.090(10) -0.010(7) 0.025(6) 0.005(5)
C7 0.074(6) 0.055(6) 0.080(9) 0.005(6) 0.007(6) 0.022(5)
C8 0.093(6) 0.029(5) 0.069(8) -0.002(5) 0.019(6) 0.010(4)
C9 0.042(4) 0.050(5) 0.039(7) -0.002(5) 0.005(4) -0.003(4)
C10 0.057(5) 0.041(5) 0.075(9) -0.002(6) 0.007(6) -0.004(5)
C12 0.054(4) 0.042(5) 0.049(7) 0.000(5) 0.005(5) -0.002(4)
C13 0.068(5) 0.050(6) 0.068(9) 0.001(6) -0.003(6) -0.004(5)
C14 0.106(8) 0.066(7) 0.071(10) 0.004(7) -0.031(8) -0.002(6)
C15 0.145(10) 0.080(8) 0.051(9) 0.010(7) -0.005(9) -0.012(8)
C16 0.103(9) 0.086(8) 0.072(11) 0.003(8) 0.016(8) -0.008(7)
C17 0.070(6) 0.052(5) 0.051(8) 0.003(6) 0.011(6) -0.002(5)
C18 0.077(6) 0.063(6) 0.117(11) 0.010(7) 0.049(6) -0.015(5)
C19 0.037(4) 0.036(5) 0.059(7) 0.001(5) 0.004(5) 0.000(4)
C20 0.051(4) 0.064(6) 0.045(7) -0.003(6) 0.000(4) -0.006(4)
C21 0.051(4) 0.052(6) 0.065(8) -0.005(6) -0.004(5) -0.010(4)
C22 0.041(4) 0.054(6) 0.055(8) 0.001(6) 0.007(5) -0.008(4)
C23 0.045(4) 0.050(5) 0.053(8) 0.008(5) 0.003(5) 0.007(4)
C24 0.038(4) 0.045(5) 0.059(7) -0.007(5) 0.005(5) -0.004(4)
C25 0.065(5) 0.062(6) 0.075(9) 0.002(6) -0.011(6) -0.006(5)
C26 0.041(4) 0.037(5) 0.052(7) 0.004(5) -0.005(4) -0.002(4)
C27 0.042(4) 0.038(4) 0.037(6) 0.004(4) -0.004(4) 0.006(3)
C28 0.036(3) 0.051(5) 0.041(7) -0.005(5) 0.001(4) 0.012(4)
C29 0.047(4) 0.042(5) 0.051(7) 0.003(5) -0.007(4) 0.006(4)
C30 0.043(4) 0.060(6) 0.072(8) 0.004(6) 0.002(4) 0.003(4)
C31 0.048(4) 0.060(6) 0.093(10) 0.012(6) -0.002(5) -0.008(4)
C32 0.057(4) 0.041(5) 0.107(10) 0.020(6) -0.009(6) -0.004(4)
C33 0.037(4) 0.041(4) 0.052(7) 0.003(5) -0.003(4) 0.007(3)
C34 0.036(4) 0.037(5) 0.055(7) 0.001(5) -0.010(5) 0.003(3)
C35 0.065(5) 0.056(6) 0.057(8) 0.004(6) 0.004(6) 0.014(5)
C36 0.080(6) 0.073(7) 0.062(9) 0.012(6) 0.001(6) 0.004(5)
C37 0.081(7) 0.076(7) 0.054(9) 0.015(6) -0.025(6) -0.003(6)
C38 0.055(5) 0.065(6) 0.072(9) 0.014(7) -0.014(6) 0.001(4)
C39 0.051(4) 0.042(5) 0.044(7) 0.005(5) 0.002(5) 0.000(4)
C40 0.052(4) 0.059(6) 0.099(10) -0.005(6) 0.012(5) 0.009(4)
C41 0.036(3) 0.049(5) 0.045(7) -0.003(5) 0.000(4) 0.007(4)
C42 0.043(4) 0.057(5) 0.054(7) 0.003(5) -0.002(5) 0.003(4)
C43 0.048(4) 0.049(5) 0.065(8) -0.007(6) -0.004(5) 0.017(4)
C44 0.051(4) 0.049(5) 0.057(8) -0.005(6) -0.018(5) 0.012(4)
C45 0.048(4) 0.051(5) 0.052(8) 0.007(6) -0.004(5) 0.008(4)
C46 0.042(4) 0.055(6) 0.057(8) -0.003(5) 0.006(5) 0.007(4)
C47 0.097(7) 0.097(8) 0.069(9) 0.012(7) 0.025(7) 0.038(6)
O9 0.135(7) 0.097(7) 0.166(12) -0.014(7) 0.049(7) 0.013(6)
C48 0.108(9) 0.129(11) 0.137(16) 0.030(11) 0.027(10) -0.005(8)

loop_
_atom_type_symbol
_atom_type_description
_atom_type_scat_dispersion_real
_atom_type_scat_dispersion_imag
_atom_type_scat_source
C C 0.0033 0.0016 'International Tables Vol C Tables 4.2.6.8 and 6.1.1.4'
H H 0.0000 0.0000 'International Tables Vol C Tables 4.2.6.8 and 6.1.1.4'
N N 0.0061 0.0033 'International Tables Vol C Tables 4.2.6.8 and 6.1.1.4'
O O 0.0106 0.0060 'International Tables Vol C Tables 4.2.6.8 and 6.1.1.4'

loop_
_geom_angle_atom_site_label_1
_geom_angle_atom_site_label_2
_geom_angle_atom_site_label_3
_geom_angle
C2 O1 H1 109.5
C23 O3 C25 118.2(7)
C22 O4 H4 109.5
C44 O7 H7 109.5
C45 O8 C47 116.9(7)
C10 N1 C17 111.1(8)
C10 N1 C18 124.7(9)
C17 N1 C18 124.1(9)
C5 N2 C8 108.6(6)
C5 N2 C9 110.8(6)
C9 N2 C8 119.2(7)
C00E N3 C39 110.8(7)
C00E N3 C40 122.9(8)
C39 N3 C40 126.2(7)
C29 N4 C33 109.9(5)
C32 N4 C29 108.0(5)
C32 N4 C33 118.2(6)
C2 C1 H1A 119.5
C26 C1 H1A 119.5
C26 C1 C2 121.0(7)
O6 C00E N3 125.4(8)
O6 C00E C33 126.8(8)
N3 C00E C33 107.7(8)
O1 C2 C1 120.6(7)
O1 C2 C3 114.6(6)
C1 C2 C3 124.8(6)
C2 C3 H3 106.6
C2 C3 C4 119.4(6)
C2 C3 C9 113.5(7)
C4 C3 H3 106.6
C4 C3 C9 103.3(6)
C9 C3 H3 106.6
C3 C4 H4A 108.3
C5 C4 C3 101.6(5)
C5 C4 H4A 108.3
C19 C4 C3 113.5(6)
C19 C4 H4A 108.3
C19 C4 C5 116.4(7)
N2 C5 C4 105.6(7)
N2 C5 H5 109.8
N2 C5 C6 105.9(7)
C4 C5 H5 109.8
C4 C5 C6 115.8(6)
C6 C5 H5 109.8
C5 C6 H6A 110.6
C5 C6 H6B 110.6
H6A C6 H6B 108.7
C7 C6 C5 105.6(7)
C7 C6 H6A 110.6
C7 C6 H6B 110.6
C6 C7 H7A 111.2
C6 C7 H7B 111.2
C6 C7 C8 102.8(7)
H7A C7 H7B 109.1
C8 C7 H7A 111.2
C8 C7 H7B 111.2
N2 C8 C7 105.1(6)
N2 C8 H8A 110.7
N2 C8 H8B 110.7
C7 C8 H8A 110.7
C7 C8 H8B 110.7
H8A C8 H8B 108.8
N2 C9 C3 101.8(6)
N2 C9 C10 108.0(6)
N2 C9 C12 115.5(6)
C3 C9 C10 112.2(6)
C12 C9 C3 118.7(7)
C12 C9 C10 100.6(7)
O2 C10 N1 125.7(8)
O2 C10 C9 125.0(10)
N1 C10 C9 109.3(9)
C13 C12 C9 133.4(8)
C13 C12 C17 116.7(9)
C17 C12 C9 109.9(8)
C12 C13 H13 120.0
C12 C13 C14 120.0(9)
C14 C13 H13 120.0
C13 C14 H14 120.0
C15 C14 C13 120.0(10)
C15 C14 H14 120.0
C14 C15 H15 119.5
C14 C15 C16 121.0(12)
C16 C15 H15 119.5
C15 C16 H16 120.7
C17 C16 C15 118.5(11)
C17 C16 H16 120.7
C12 C17 N1 108.7(9)
C16 C17 N1 127.7(10)
C16 C17 C12 123.5(10)
N1 C18 H18A 109.5
N1 C18 H18B 109.5
N1 C18 H18C 109.5
H18A C18 H18B 109.5
H18A C18 H18C 109.5
H18B C18 H18C 109.5
C20 C19 C4 120.3(8)
C24 C19 C4 121.1(7)
C24 C19 C20 118.6(8)
C19 C20 H20 119.6
C19 C20 C21 120.9(8)
C21 C20 H20 119.6
C20 C21 H21 120.3
C22 C21 C20 119.4(8)
C22 C21 H21 120.3
O4 C22 C23 121.0(9)
C21 C22 O4 118.6(7)
C21 C22 C23 120.2(9)
O3 C23 C22 115.3(8)
O3 C23 C24 124.5(8)
C24 C23 C22 120.2(9)
C19 C24 C23 120.4(7)
C19 C24 H24 119.8
C23 C24 H24 119.8
O3 C25 H25A 109.5
O3 C25 H25B 109.5
O3 C25 H25C 109.5
H25A C25 H25B 109.5
H25A C25 H25C 109.5
H25B C25 H25C 109.5
O5 C26 C1 121.5(7)
O5 C26 C27 113.6(7)
C1 C26 C27 124.7(6)
C26 C27 H27 107.5
C26 C27 C28 120.3(7)
C26 C27 C33 111.4(6)
C28 C27 H27 107.5
C28 C27 C33 102.1(5)
C33 C27 H27 107.5
C27 C28 H28 108.3
C27 C28 C29 98.8(6)
C29 C28 H28 108.3
C41 C28 C27 118.6(6)
C41 C28 H28 108.3
C41 C28 C29 113.8(6)
N4 C29 C28 104.2(6)
N4 C29 H29 109.6
N4 C29 C30 105.8(6)
C28 C29 H29 109.6
C30 C29 C28 117.7(7)
C30 C29 H29 109.6
C29 C30 H30A 111.0
C29 C30 H30B 111.0
H30A C30 H30B 109.0
C31 C30 C29 103.6(6)
C31 C30 H30A 111.0
C31 C30 H30B 111.0
C30 C31 H31A 111.1
C30 C31 H31B 111.1
H31A C31 H31B 109.1
C32 C31 C30 103.3(6)
C32 C31 H31A 111.1
C32 C31 H31B 111.1
N4 C32 C31 102.4(6)
N4 C32 H32A 111.3
N4 C32 H32B 111.3
C31 C32 H32A 111.3
C31 C32 H32B 111.3
H32A C32 H32B 109.2
N4 C33 C00E 107.8(6)
N4 C33 C27 101.7(5)
N4 C33 C34 119.3(6)
C00E C33 C27 110.8(6)
C34 C33 C00E 102.7(6)
C34 C33 C27 114.6(7)
C35 C34 C33 132.1(7)
C35 C34 C39 119.2(9)
C39 C34 C33 108.4(8)
C34 C35 H35 120.6
C34 C35 C36 118.8(8)
C36 C35 H35 120.6
C35 C36 H36 120.0
C37 C36 C35 119.9(10)
C37 C36 H36 120.0
C36 C37 H37 118.7
C36 C37 C38 122.6(10)
C38 C37 H37 118.7
C37 C38 H38 121.6
C37 C38 C39 116.9(9)
C39 C38 H38 121.6
C34 C39 N3 110.2(8)
C38 C39 N3 127.1(8)
C38 C39 C34 122.6(10)
N3 C40 H40A 109.5
N3 C40 H40B 109.5
N3 C40 H40C 109.5
H40A C40 H40B 109.5
H40A C40 H40C 109.5
H40B C40 H40C 109.5
C42 C41 C28 118.8(8)
C42 C41 C46 119.3(7)
C46 C41 C28 121.7(8)
C41 C42 H42 119.9
C41 C42 C43 120.2(9)
C43 C42 H42 119.9
C42 C43 H43 119.8
C44 C43 C42 120.4(9)
C44 C43 H43 119.8
O7 C44 C45 121.0(9)
C43 C44 O7 118.7(9)
C43 C44 C45 120.2(8)
O8 C45 C44 114.9(7)
O8 C45 C46 125.7(9)
C46 C45 C44 119.3(9)
C41 C46 C45 120.5(8)
C41 C46 H46 119.8
C45 C46 H46 119.8
O8 C47 H47A 109.5
O8 C47 H47B 109.5
O8 C47 H47C 109.5
H47A C47 H47B 109.5
H47A C47 H47C 109.5
H47B C47 H47C 109.5
C48 O9 H9 109.5
O9 C48 H48A 109.5
O9 C48 H48B 109.5
O9 C48 H48C 109.5
H48A C48 H48B 109.5
H48A C48 H48C 109.5
H48B C48 H48C 109.5

loop_
_geom_bond_atom_site_label_1
_geom_bond_atom_site_label_2
_geom_bond_distance
O1 H1 0.8200
O1 C2 1.301(8)
O2 C10 1.238(11)
O3 C23 1.377(10)
O3 C25 1.448(9)
O4 H4 0.8200
O4 C22 1.377(9)
O5 C26 1.307(8)
O6 C00E 1.234(10)
O7 H7 0.8200
O7 C44 1.381(9)
O8 C45 1.365(10)
O8 C47 1.440(11)
N1 C10 1.350(12)
N1 C17 1.426(11)
N1 C18 1.460(10)
N2 C5 1.481(10)
N2 C8 1.489(9)
N2 C9 1.488(10)
N3 C00E 1.378(10)
N3 C39 1.411(11)
N3 C40 1.476(9)
N4 C29 1.495(8)
N4 C32 1.491(9)
N4 C33 1.498(8)
C1 H1A 0.9300
C1 C2 1.399(10)
C1 C26 1.372(10)
C00E C33 1.546(11)
C2 C3 1.491(10)
C3 H3 0.9800
C3 C4 1.544(10)
C3 C9 1.552(10)
C4 H4A 0.9800
C4 C5 1.535(10)
C4 C19 1.524(10)
C5 H5 0.9800
C5 C6 1.544(10)
C6 H6A 0.9700
C6 H6B 0.9700
C6 C7 1.515(13)
C7 H7A 0.9700
C7 H7B 0.9700
C7 C8 1.532(10)
C8 H8A 0.9700
C8 H8B 0.9700
C9 C10 1.566(10)
C9 C12 1.509(11)
C12 C13 1.403(11)
C12 C17 1.410(11)
C13 H13 0.9300
C13 C14 1.411(14)
C14 H14 0.9300
C14 C15 1.379(14)
C15 H15 0.9300
C15 C16 1.384(14)
C16 H16 0.9300
C16 C17 1.363(14)
C18 H18A 0.9600
C18 H18B 0.9600
C18 H18C 0.9600
C19 C20 1.391(10)
C19 C24 1.387(12)
C20 H20 0.9300
C20 C21 1.418(11)
C21 H21 0.9300
C21 C22 1.357(12)
C22 C23 1.396(11)
C23 C24 1.393(11)
C24 H24 0.9300
C25 H25A 0.9600
C25 H25B 0.9600
C25 H25C 0.9600
C26 C27 1.530(10)
C27 H27 0.9800
C27 C28 1.550(9)
C27 C33 1.566(9)
C28 H28 0.9800
C28 C29 1.552(10)
C28 C41 1.515(10)
C29 H29 0.9800
C29 C30 1.546(10)
C30 H30A 0.9700
C30 H30B 0.9700
C30 C31 1.530(10)
C31 H31A 0.9700
C31 H31B 0.9700
C31 C32 1.519(10)
C32 H32A 0.9700
C32 H32B 0.9700
C33 C34 1.509(12)
C34 C35 1.383(12)
C34 C39 1.395(10)
C35 H35 0.9300
C35 C36 1.406(12)
C36 H36 0.9300
C36 C37 1.373(12)
C37 H37 0.9300
C37 C38 1.376(13)
C38 H38 0.9300
C38 C39 1.382(12)
C40 H40A 0.9600
C40 H40B 0.9600
C40 H40C 0.9600
C41 C42 1.386(11)
C41 C46 1.403(11)
C42 H42 0.9300
C42 C43 1.410(10)
C43 H43 0.9300
C43 C44 1.371(12)
C44 C45 1.405(12)
C45 C46 1.399(10)
C46 H46 0.9300
C47 H47A 0.9600
C47 H47B 0.9600
C47 H47C 0.9600
O9 H9 0.8200
O9 C48 1.449(15)
C48 H48A 0.9600
C48 H48B 0.9600
C48 H48C 0.9600

loop_
_geom_torsion_atom_site_label_1
_geom_torsion_atom_site_label_2
_geom_torsion_atom_site_label_3
_geom_torsion_atom_site_label_4
_geom_torsion
O1 C2 C3 C4 -162.7(7)
O1 C2 C3 C9 75.1(9)
O3 C23 C24 C19 -175.5(7)
O4 C22 C23 O3 -1.9(11)
O4 C22 C23 C24 178.6(7)
O5 C26 C27 C28 172.6(7)
O5 C26 C27 C33 53.3(9)
O6 C00E C33 N4 53.8(10)
O6 C00E C33 C27 -56.6(10)
O6 C00E C33 C34 -179.5(8)
O7 C44 C45 O8 1.4(11)
O7 C44 C45 C46 179.6(7)
O8 C45 C46 C41 -178.8(7)
N2 C5 C6 C7 17.8(10)
N2 C9 C10 O2 62.2(10)
N2 C9 C10 N1 -114.9(8)
N2 C9 C12 C13 -69.8(11)
N2 C9 C12 C17 111.7(7)
N3 C00E C33 N4 -124.8(6)
N3 C00E C33 C27 124.7(7)
N3 C00E C33 C34 1.9(7)
N4 C29 C30 C31 -15.4(10)
N4 C33 C34 C35 -66.6(11)
N4 C33 C34 C39 119.5(7)
C1 C2 C3 C4 18.4(12)
C1 C2 C3 C9 -103.8(9)
C1 C26 C27 C28 -11.6(12)
C1 C26 C27 C33 -130.8(8)
C00E N3 C39 C34 4.1(9)
C00E N3 C39 C38 -173.0(8)
C00E C33 C34 C35 174.4(8)
C00E C33 C34 C39 0.5(8)
C2 C1 C26 O5 -0.3(13)
C2 C1 C26 C27 -175.8(8)
C2 C3 C4 C5 -167.5(7)
C2 C3 C4 C19 66.7(10)
C2 C3 C9 N2 167.8(6)
C2 C3 C9 C10 -77.0(9)
C2 C3 C9 C12 39.7(8)
C3 C4 C5 N2 28.3(8)
C3 C4 C5 C6 145.1(8)
C3 C4 C19 C20 -112.0(8)
C3 C4 C19 C24 65.9(10)
C3 C9 C10 O2 -49.2(11)
C3 C9 C10 N1 133.7(8)
C3 C9 C12 C13 51.5(12)
C3 C9 C12 C17 -127.0(7)
C4 C3 C9 N2 37.0(7)
C4 C3 C9 C10 152.2(8)
C4 C3 C9 C12 -91.0(8)
C4 C5 C6 C7 -98.8(9)
C4 C19 C20 C21 175.2(7)
C4 C19 C24 C23 -177.5(7)
C5 N2 C8 C7 -24.1(10)
C5 N2 C9 C3 -19.7(8)
C5 N2 C9 C10 -138.0(7)
C5 N2 C9 C12 110.4(7)
C5 C4 C19 C20 130.5(7)
C5 C4 C19 C24 -51.5(9)
C5 C6 C7 C8 -31.8(9)
C6 C7 C8 N2 34.3(10)
C8 N2 C5 C4 127.3(7)
C8 N2 C5 C6 4.0(9)
C8 N2 C9 C3 -146.8(6)
C8 N2 C9 C10 95.0(8)
C8 N2 C9 C12 -16.7(9)
C9 N2 C5 C4 -5.4(8)
C9 N2 C5 C6 -128.7(7)
C9 N2 C8 C7 104.0(8)
C9 C3 C4 C5 -40.4(8)
C9 C3 C4 C19 -166.1(7)
C9 C12 C13 C14 176.4(9)
C9 C12 C17 N1 0.8(9)
C9 C12 C17 C16 -176.0(9)
C10 N1 C17 C12 3.8(10)
C10 N1 C17 C16 -179.6(10)
C10 C9 C12 C13 174.3(8)
C10 C9 C12 C17 -4.2(8)
C12 C9 C10 O2 -176.3(8)
C12 C9 C10 N1 6.6(8)
C12 C13 C14 C15 2.1(15)
C13 C12 C17 N1 -178.0(7)
C13 C12 C17 C16 5.2(13)
C13 C14 C15 C16 1.3(17)
C14 C15 C16 C17 -1.5(17)
C15 C16 C17 N1 -178.1(9)
C15 C16 C17 C12 -1.9(16)
C17 N1 C10 O2 176.3(8)
C17 N1 C10 C9 -6.6(10)
C17 C12 C13 C14 -5.2(12)
C18 N1 C10 O2 -0.5(14)
C18 N1 C10 C9 176.6(7)
C18 N1 C17 C12 -179.4(7)
C18 N1 C17 C16 -2.8(14)
C19 C4 C5 N2 152.2(6)
C19 C4 C5 C6 -91.1(9)
C19 C20 C21 C22 0.6(12)
C20 C19 C24 C23 0.6(11)
C20 C21 C22 O4 179.2(7)
C20 C21 C22 C23 4.0(12)
C21 C22 C23 O3 173.2(7)
C21 C22 C23 C24 -6.3(12)
C22 C23 C24 C19 4.0(12)
C24 C19 C20 C21 -2.8(11)
C25 O3 C23 C22 -164.8(7)
C25 O3 C23 C24 14.6(11)
C26 C1 C2 O1 1.0(13)
C26 C1 C2 C3 179.9(8)
C26 C27 C28 C29 -171.5(7)
C26 C27 C28 C41 65.1(10)
C26 C27 C33 N4 168.3(7)
C26 C27 C33 C00E -77.4(9)
C26 C27 C33 C34 38.2(8)
C27 C28 C29 N4 39.0(8)
C27 C28 C29 C30 155.8(7)
C27 C28 C41 C42 -134.4(8)
C27 C28 C41 C46 50.4(10)
C27 C33 C34 C35 54.2(11)
C27 C33 C34 C39 -119.8(6)
C28 C27 C33 N4 38.6(8)
C28 C27 C33 C00E 153.0(7)
C28 C27 C33 C34 -91.4(7)
C28 C29 C30 C31 -131.2(8)
C28 C41 C42 C43 -175.0(6)
C28 C41 C46 C45 173.0(7)
C29 N4 C32 C31 32.2(9)
C29 N4 C33 C00E -130.5(7)
C29 N4 C33 C27 -13.9(8)
C29 N4 C33 C34 113.2(8)
C29 C28 C41 C42 110.1(8)
C29 C28 C41 C46 -65.1(9)
C29 C30 C31 C32 35.0(10)
C30 C31 C32 N4 -41.3(10)
C32 N4 C29 C28 114.3(7)
C32 N4 C29 C30 -10.4(9)
C32 N4 C33 C00E 104.9(8)
C32 N4 C33 C27 -138.6(7)
C32 N4 C33 C34 -11.5(10)
C33 N4 C29 C28 -16.0(9)
C33 N4 C29 C30 -140.8(7)
C33 N4 C32 C31 157.8(7)
C33 C27 C28 C29 -47.7(7)
C33 C27 C28 C41 -171.1(8)
C33 C34 C35 C36 -173.0(8)
C33 C34 C39 N3 -2.7(8)
C33 C34 C39 C38 174.5(7)
C34 C35 C36 C37 -0.4(13)
C35 C34 C39 N3 -177.6(7)
C35 C34 C39 C38 -0.3(12)
C35 C36 C37 C38 0.2(14)
C36 C37 C38 C39 0.0(14)
C37 C38 C39 N3 176.9(8)
C37 C38 C39 C34 0.1(13)
C39 N3 C00E O6 177.7(8)
C39 N3 C00E C33 -3.7(8)
C39 C34 C35 C36 0.4(12)
C40 N3 C00E O6 -0.3(12)
C40 N3 C00E C33 178.4(6)
C40 N3 C39 C34 -178.1(6)
C40 N3 C39 C38 4.9(13)
C41 C28 C29 N4 165.8(7)
C41 C28 C29 C30 -77.5(9)
C41 C42 C43 C44 0.5(11)
C42 C41 C46 C45 -2.2(11)
C42 C43 C44 O7 178.6(7)
C42 C43 C44 C45 0.5(12)
C43 C44 C45 O8 179.4(7)
C43 C44 C45 C46 -2.4(12)
C44 C45 C46 C41 3.2(11)
C46 C41 C42 C43 0.3(11)
C47 O8 C45 C44 -176.3(8)
C47 O8 C45 C46 5.6(12)
